data_4109021
loop_
_publ_author_name
'Joan Vignolle'
'Heinz Gornitzka'
'Laurent Maron'
'Wolfgang W. Schoeller'
'Didier Bourissou'
'Guy Bertrand'

_publ_section_title
;
 Transient Palladadiphosphanylcarbenes: Singlet Carbenes with an "Inverse"
 Electronic Configuration (p\p2 instead of \s2) and Unusual Transannular
 Metal-Carbene Interactions (\pC\\rightarrowPd Donation and
 \sPd\\rightarrowC Back-donation)
;
_journal_name_full 'Journal of the American Chemical Society'
_journal_page_first 978
_journal_page_last 985
_journal_paper_doi 10.1021/ja066738j
_journal_volume 129
_journal_year 2007
_chemical_formula_sum 'C34 H63 Cl N2 P2 Pd'
_chemical_formula_weight 703.65
_chemical_name_systematic
; 
 ? 
;
_space_group_IT_number 2
_symmetry_cell_setting triclinic
_symmetry_space_group_name_Hall '-P 1'
_symmetry_space_group_name_H-M 'P -1'
_atom_sites_solution_hydrogens geom
_atom_sites_solution_primary direct
_atom_sites_solution_secondary difmap
_audit_creation_method SHELXL-97
_cell_angle_alpha 91.410(2)
_cell_angle_beta 99.142(2)
_cell_angle_gamma 101.852(2)
_cell_formula_units_Z 2
_cell_length_a 10.3644(12)
_cell_length_b 12.5600(15)
_cell_length_c 14.1755(17)
_cell_measurement_reflns_used 7952
_cell_measurement_temperature 193(2)
_cell_measurement_theta_max 26.416
_cell_measurement_theta_min 2.338
_cell_volume 1779.9(4)
_computing_cell_refinement 'Bruker SMART'
_computing_data_collection 'Bruker SMART'
_computing_data_reduction 'Bruker SHELXTL'
_computing_molecular_graphics 'Bruker SHELXTL'
_computing_publication_material 'Bruker SHELXTL'
_computing_structure_refinement 'SHELXL-97 (Sheldrick, 1997)'
_computing_structure_solution 'SHELXS-97 (Sheldrick, 1990)'
_diffrn_ambient_temperature 193(2)
_diffrn_measured_fraction_theta_full 0.988
_diffrn_measured_fraction_theta_max 0.988
_diffrn_measurement_device_type 'Bruker CCD detector'
_diffrn_measurement_method 'phi and omega scans'
_diffrn_radiation_monochromator graphite
_diffrn_radiation_source 'fine-focus sealed tube'
_diffrn_radiation_type MoK\a
_diffrn_radiation_wavelength 0.71073
_diffrn_reflns_av_R_equivalents 0.0298
_diffrn_reflns_av_sigmaI/netI 0.0444
_diffrn_reflns_limit_h_max 12
_diffrn_reflns_limit_h_min -12
_diffrn_reflns_limit_k_max 14
_diffrn_reflns_limit_k_min -15
_diffrn_reflns_limit_l_max 17
_diffrn_reflns_limit_l_min -16
_diffrn_reflns_number 15032
_diffrn_reflns_theta_full 26.44
_diffrn_reflns_theta_max 26.44
_diffrn_reflns_theta_min 1.46
_exptl_absorpt_coefficient_mu 0.711
_exptl_absorpt_correction_T_max 1.000000
_exptl_absorpt_correction_T_min 0.872334
_exptl_absorpt_correction_type semi-empirical
_exptl_absorpt_process_details 'SADABS (Bruker-AXS)'
_exptl_crystal_colour yellow
_exptl_crystal_density_diffrn 1.313
_exptl_crystal_description block
_exptl_crystal_F_000 748
_exptl_crystal_size_max 0.2
_exptl_crystal_size_mid 0.3
_exptl_crystal_size_min 0.4
_refine_diff_density_max 0.898
_refine_diff_density_min -0.418
_refine_diff_density_rms 0.082
_refine_ls_extinction_method none
_refine_ls_goodness_of_fit_ref 1.033
_refine_ls_hydrogen_treatment mixed
_refine_ls_matrix_type full
_refine_ls_number_parameters 375
_refine_ls_number_reflns 7235
_refine_ls_number_restraints 14
_refine_ls_restrained_S_all 1.033
_refine_ls_R_factor_all 0.0490
_refine_ls_R_factor_gt 0.0333
_refine_ls_shift/su_max 0.002
_refine_ls_shift/su_mean 0.000
_refine_ls_structure_factor_coef Fsqd
_refine_ls_weighting_details 'calc w=1/[\s^2^(Fo^2^)+(0.0457P)^2^+0.6036P] where P=(Fo^2^+2Fc^2^)/3'
_refine_ls_weighting_scheme calc
_refine_ls_wR_factor_gt 0.0815
_refine_ls_wR_factor_ref 0.0891
_reflns_number_gt 5826
_reflns_number_total 7235
_reflns_threshold_expression >2sigma(I)
_cod_data_source_file ja066738jsi20061108_072313.cif
_cod_data_source_block 3b
_cod_database_code 4109021

loop_
_symmetry_equiv_pos_as_xyz
'x, y, z'
'-x, -y, -z'

loop_
_atom_site_label
_atom_site_type_symbol
_atom_site_fract_x
_atom_site_fract_y
_atom_site_fract_z
_atom_site_U_iso_or_equiv
_atom_site_adp_type
_atom_site_occupancy
_atom_site_symmetry_multiplicity
_atom_site_calc_flag
_atom_site_refinement_flags
_atom_site_disorder_assembly
_atom_site_disorder_group
Pd1 Pd 0.21174(2) 0.600572(17) 0.323609(15) 0.02235(7) Uani 1 1 d . . .
C1 C 0.4134(2) 0.7626(2) 0.25255(19) 0.0208(5) Uani 1 1 d . . .
Cl1 Cl 0.53995(6) 0.85476(6) 0.20692(5) 0.02757(15) Uani 1 1 d . A .
P1 P 0.24596(6) 0.76281(5) 0.24783(5) 0.01757(14) Uani 1 1 d . A .
P2 P 0.43231(7) 0.64369(6) 0.30734(5) 0.02133(15) Uani 1 1 d . A .
N1 N 0.1669(2) 0.76813(18) 0.13479(15) 0.0191(5) Uani 1 1 d . . .
N2 N 0.2074(2) 0.87008(18) 0.30474(15) 0.0194(5) Uani 1 1 d . . .
C2 C 0.1759(3) 0.4496(3) 0.4019(3) 0.0399(8) Uani 1 1 d DU A .
H2A H 0.2251 0.5062 0.4472 0.048 Uiso 0.758(6) 1 calc PR A 1
H2B H 0.2073 0.3844 0.3951 0.048 Uiso 0.758(6) 1 calc PR A 1
H2C H 0.1928 0.4301 0.3406 0.048 Uiso 0.242(6) 1 calc PR A 2
H2D H 0.2241 0.4270 0.4579 0.048 Uiso 0.242(6) 1 calc PR A 2
C3 C 0.0599(4) 0.4620(3) 0.3468(3) 0.0400(11) Uani 0.758(6) 1 d PDU A 1
H3 H 0.0142 0.4031 0.3026 0.048 Uiso 0.758(6) 1 calc PR A 1
C4 C 0.0026(3) 0.5521(3) 0.3491(2) 0.0367(7) Uani 1 1 d DU A .
H4A H 0.0445 0.6130 0.3921 0.044 Uiso 0.758(6) 1 calc PR A 1
H4B H -0.0788 0.5530 0.3077 0.044 Uiso 0.758(6) 1 calc PR A 1
H4C H 0.0011 0.5434 0.2822 0.044 Uiso 0.242(6) 1 calc PR A 2
H4D H -0.0553 0.5921 0.3726 0.044 Uiso 0.242(6) 1 calc PR A 2
C3' C 0.0849(12) 0.5084(10) 0.4095(10) 0.0397(12) Uani 0.242(6) 1 d PDU A 2
H3' H 0.0771 0.5227 0.4742 0.048 Uiso 0.242(6) 1 calc PR A 2
C5 C 0.2393(3) 0.7686(2) 0.05257(18) 0.0213(5) Uani 1 1 d . A .
H5 H 0.3270 0.7505 0.0791 0.026 Uiso 1 1 calc R . .
C6 C 0.1746(3) 0.6812(2) -0.0280(2) 0.0282(6) Uani 1 1 d . . .
H6A H 0.1580 0.6086 -0.0012 0.034 Uiso 1 1 calc R A .
H6B H 0.0875 0.6954 -0.0587 0.034 Uiso 1 1 calc R . .
C7 C 0.2665(3) 0.6822(3) -0.1028(2) 0.0362(7) Uani 1 1 d . A .
H7A H 0.3500 0.6611 -0.0732 0.043 Uiso 1 1 calc R . .
H7B H 0.2219 0.6279 -0.1559 0.043 Uiso 1 1 calc R . .
C8 C 0.3004(3) 0.7931(3) -0.1421(2) 0.0421(8) Uani 1 1 d . . .
H8A H 0.2178 0.8114 -0.1768 0.051 Uiso 1 1 calc R A .
H8B H 0.3623 0.7914 -0.1883 0.051 Uiso 1 1 calc R . .
C9 C 0.3646(3) 0.8803(3) -0.0632(2) 0.0404(8) Uani 1 1 d . A .
H9A H 0.3808 0.9525 -0.0909 0.049 Uiso 1 1 calc R . .
H9B H 0.4520 0.8664 -0.0328 0.049 Uiso 1 1 calc R . .
C10 C 0.2742(3) 0.8809(2) 0.0125(2) 0.0303(6) Uani 1 1 d . . .
H10A H 0.3203 0.9351 0.0653 0.036 Uiso 1 1 calc R A .
H10B H 0.1909 0.9028 -0.0165 0.036 Uiso 1 1 calc R . .
C11 C 0.0195(2) 0.7552(2) 0.12385(19) 0.0221(6) Uani 1 1 d . A .
H11 H 0.0018 0.7721 0.1893 0.026 Uiso 1 1 calc R . .
C12 C -0.0619(3) 0.6394(2) 0.0952(2) 0.0263(6) Uani 1 1 d . . .
H12A H -0.0585 0.6204 0.0276 0.032 Uiso 1 1 calc R A .
H12B H -0.0232 0.5868 0.1356 0.032 Uiso 1 1 calc R . .
C13 C -0.2069(3) 0.6324(3) 0.1080(2) 0.0341(7) Uani 1 1 d . A .
H13A H -0.2103 0.6458 0.1766 0.041 Uiso 1 1 calc R . .
H13B H -0.2595 0.5581 0.0875 0.041 Uiso 1 1 calc R . .
C14 C -0.2695(3) 0.7155(3) 0.0498(2) 0.0348(7) Uani 1 1 d . . .
H14A H -0.2775 0.6961 -0.0193 0.042 Uiso 1 1 calc R A .
H14B H -0.3605 0.7130 0.0640 0.042 Uiso 1 1 calc R . .
C15 C -0.1861(3) 0.8296(3) 0.0728(2) 0.0332(7) Uani 1 1 d . A .
H15A H -0.1884 0.8529 0.1396 0.040 Uiso 1 1 calc R . .
H15B H -0.2248 0.8804 0.0301 0.040 Uiso 1 1 calc R . .
C16 C -0.0406(3) 0.8353(2) 0.0600(2) 0.0262(6) Uani 1 1 d . . .
H16A H -0.0373 0.8171 -0.0078 0.031 Uiso 1 1 calc R A .
H16B H 0.0124 0.9102 0.0772 0.031 Uiso 1 1 calc R . .
C17 C 0.2049(3) 0.9730(2) 0.25808(18) 0.0208(5) Uani 1 1 d . A .
H17 H 0.1818 0.9521 0.1880 0.025 Uiso 1 1 calc R . .
C18 C 0.0930(3) 1.0278(2) 0.2807(2) 0.0251(6) Uani 1 1 d . . .
H18A H 0.0067 0.9743 0.2684 0.030 Uiso 1 1 calc R A .
H18B H 0.1112 1.0528 0.3492 0.030 Uiso 1 1 calc R . .
C19 C 0.0834(3) 1.1249(2) 0.2192(2) 0.0329(7) Uani 1 1 d . A .
H19A H 0.0540 1.0982 0.1513 0.039 Uiso 1 1 calc R . .
H19B H 0.0148 1.1616 0.2381 0.039 Uiso 1 1 calc R . .
C20 C 0.2150(3) 1.2064(3) 0.2288(2) 0.0369(7) Uani 1 1 d . . .
H20A H 0.2388 1.2406 0.2946 0.044 Uiso 1 1 calc R A .
H20B H 0.2057 1.2646 0.1839 0.044 Uiso 1 1 calc R . .
C21 C 0.3264(3) 1.1514(2) 0.2074(2) 0.0358(7) Uani 1 1 d . A .
H21A H 0.4123 1.2054 0.2184 0.043 Uiso 1 1 calc R . .
H21B H 0.3077 1.1249 0.1392 0.043 Uiso 1 1 calc R . .
C22 C 0.3385(3) 1.0557(2) 0.2704(2) 0.0273(6) Uani 1 1 d . . .
H22A H 0.3654 1.0829 0.3383 0.033 Uiso 1 1 calc R A .
H22B H 0.4085 1.0197 0.2528 0.033 Uiso 1 1 calc R . .
C23 C 0.2080(3) 0.8612(2) 0.40881(17) 0.0210(5) Uani 1 1 d . A .
H23 H 0.2391 0.7924 0.4244 0.025 Uiso 1 1 calc R . .
C24 C 0.3073(3) 0.9511(2) 0.47329(19) 0.0268(6) Uani 1 1 d . . .
H24A H 0.3973 0.9577 0.4558 0.032 Uiso 1 1 calc R A .
H24B H 0.2800 1.0215 0.4631 0.032 Uiso 1 1 calc R . .
C25 C 0.3136(3) 0.9264(3) 0.5788(2) 0.0355(7) Uani 1 1 d . A .
H25A H 0.3494 0.8598 0.5903 0.043 Uiso 1 1 calc R . .
H25B H 0.3749 0.9875 0.6189 0.043 Uiso 1 1 calc R . .
C26 C 0.1759(3) 0.9101(3) 0.6070(2) 0.0377(8) Uani 1 1 d . . .
H26A H 0.1435 0.9789 0.6010 0.045 Uiso 1 1 calc R A .
H26B H 0.1817 0.8911 0.6747 0.045 Uiso 1 1 calc R . .
C27 C 0.0771(3) 0.8196(3) 0.5435(2) 0.0348(7) Uani 1 1 d . A .
H27A H -0.0125 0.8119 0.5618 0.042 Uiso 1 1 calc R . .
H27B H 0.1058 0.7496 0.5532 0.042 Uiso 1 1 calc R . .
C28 C 0.0693(3) 0.8453(2) 0.43782(19) 0.0271(6) Uani 1 1 d . . .
H28A H 0.0072 0.7847 0.3975 0.033 Uiso 1 1 calc R A .
H28B H 0.0341 0.9123 0.4272 0.033 Uiso 1 1 calc R . .
C29 C 0.5572(3) 0.6668(2) 0.4189(2) 0.0292(6) Uani 1 1 d . . .
H29 H 0.5638 0.5940 0.4439 0.035 Uiso 1 1 calc R A .
C30 C 0.6965(3) 0.7238(3) 0.4027(3) 0.0456(9) Uani 1 1 d . A .
H30A H 0.6928 0.7953 0.3776 0.068 Uiso 1 1 calc R . .
H30B H 0.7273 0.6794 0.3566 0.068 Uiso 1 1 calc R . .
H30C H 0.7588 0.7332 0.4635 0.068 Uiso 1 1 calc R . .
C31 C 0.5095(3) 0.7308(3) 0.4940(2) 0.0400(8) Uani 1 1 d . A .
H31A H 0.5733 0.7388 0.5540 0.060 Uiso 1 1 calc R . .
H31B H 0.4215 0.6917 0.5047 0.060 Uiso 1 1 calc R . .
H31C H 0.5030 0.8030 0.4716 0.060 Uiso 1 1 calc R . .
C32 C 0.5002(3) 0.5533(2) 0.2319(2) 0.0285(6) Uani 1 1 d . . .
H32 H 0.5856 0.5963 0.2159 0.034 Uiso 1 1 calc R A .
C33 C 0.4032(4) 0.5205(3) 0.1386(2) 0.0444(8) Uani 1 1 d . A .
H33A H 0.4402 0.4747 0.0976 0.067 Uiso 1 1 calc R . .
H33B H 0.3892 0.5860 0.1058 0.067 Uiso 1 1 calc R . .
H33C H 0.3176 0.4796 0.1523 0.067 Uiso 1 1 calc R . .
C34 C 0.5316(4) 0.4540(3) 0.2824(3) 0.0475(9) Uani 1 1 d . A .
H34A H 0.4521 0.4153 0.3062 0.071 Uiso 1 1 calc R . .
H34B H 0.6050 0.4773 0.3363 0.071 Uiso 1 1 calc R . .
H34C H 0.5580 0.4054 0.2373 0.071 Uiso 1 1 calc R . .

loop_
_atom_site_aniso_label
_atom_site_aniso_U_11
_atom_site_aniso_U_22
_atom_site_aniso_U_33
_atom_site_aniso_U_23
_atom_site_aniso_U_13
_atom_site_aniso_U_12
Pd1 0.02296(11) 0.02262(12) 0.02245(12) 0.00382(8) 0.00634(8) 0.00488(8)
C1 0.0189(12) 0.0210(14) 0.0227(14) 0.0007(11) 0.0045(10) 0.0041(10)
Cl1 0.0227(3) 0.0275(4) 0.0335(4) 0.0044(3) 0.0099(3) 0.0034(3)
P1 0.0176(3) 0.0195(3) 0.0161(3) 0.0006(3) 0.0035(2) 0.0046(3)
P2 0.0214(3) 0.0210(4) 0.0225(4) 0.0014(3) 0.0040(3) 0.0064(3)
N1 0.0183(10) 0.0243(12) 0.0154(11) -0.0003(9) 0.0046(8) 0.0050(9)
N2 0.0228(11) 0.0222(12) 0.0138(10) 0.0001(9) 0.0030(8) 0.0065(9)
C2 0.0414(18) 0.0267(17) 0.053(2) 0.0155(15) 0.0138(15) 0.0047(14)
C3 0.042(2) 0.028(2) 0.045(3) 0.0082(18) 0.015(2) -0.0079(18)
C4 0.0297(16) 0.0343(18) 0.046(2) 0.0085(15) 0.0150(14) 0.0003(13)
C3' 0.042(2) 0.028(2) 0.045(3) 0.008(2) 0.015(2) -0.008(2)
C5 0.0238(13) 0.0251(14) 0.0166(13) 0.0000(11) 0.0057(10) 0.0070(11)
C6 0.0295(15) 0.0342(17) 0.0219(14) -0.0015(12) 0.0064(11) 0.0077(12)
C7 0.0379(17) 0.052(2) 0.0215(15) -0.0064(14) 0.0082(13) 0.0155(15)
C8 0.0383(17) 0.074(3) 0.0240(16) 0.0127(16) 0.0160(13) 0.0244(17)
C9 0.0395(18) 0.045(2) 0.042(2) 0.0177(16) 0.0209(15) 0.0094(15)
C10 0.0372(16) 0.0279(16) 0.0297(16) 0.0084(12) 0.0151(13) 0.0080(13)
C11 0.0207(13) 0.0288(15) 0.0168(13) -0.0012(11) 0.0042(10) 0.0049(11)
C12 0.0237(14) 0.0255(15) 0.0286(15) 0.0022(12) 0.0041(11) 0.0031(11)
C13 0.0248(15) 0.0372(18) 0.0365(17) 0.0000(14) 0.0068(12) -0.0028(13)
C14 0.0223(14) 0.0452(19) 0.0353(17) -0.0030(14) 0.0026(12) 0.0054(13)
C15 0.0260(15) 0.0380(18) 0.0357(17) -0.0024(14) -0.0004(12) 0.0122(13)
C16 0.0249(14) 0.0252(15) 0.0271(15) -0.0005(12) 0.0003(11) 0.0058(11)
C17 0.0243(13) 0.0214(14) 0.0171(13) -0.0012(11) 0.0037(10) 0.0058(11)
C18 0.0253(14) 0.0266(15) 0.0252(14) 0.0015(12) 0.0036(11) 0.0099(11)
C19 0.0386(17) 0.0340(17) 0.0309(16) 0.0057(13) 0.0062(13) 0.0182(14)
C20 0.0505(19) 0.0255(16) 0.0387(18) 0.0049(14) 0.0125(15) 0.0133(14)
C21 0.0388(17) 0.0260(16) 0.0440(19) 0.0022(14) 0.0161(14) 0.0029(13)
C22 0.0282(14) 0.0226(15) 0.0315(16) -0.0023(12) 0.0074(12) 0.0050(12)
C23 0.0230(13) 0.0279(15) 0.0142(12) 0.0017(11) 0.0029(10) 0.0103(11)
C24 0.0248(14) 0.0346(16) 0.0210(14) -0.0043(12) 0.0018(11) 0.0088(12)
C25 0.0333(16) 0.054(2) 0.0203(15) -0.0057(14) -0.0009(12) 0.0178(15)
C26 0.0418(18) 0.059(2) 0.0184(15) 0.0014(14) 0.0082(13) 0.0214(16)
C27 0.0373(17) 0.0459(19) 0.0266(16) 0.0113(14) 0.0154(13) 0.0122(14)
C28 0.0228(14) 0.0362(17) 0.0222(14) 0.0019(12) 0.0046(11) 0.0052(12)
C29 0.0276(14) 0.0295(16) 0.0304(16) 0.0047(12) -0.0023(12) 0.0110(12)
C30 0.0277(16) 0.058(2) 0.045(2) 0.0065(17) -0.0061(14) 0.0037(15)
C31 0.0439(19) 0.046(2) 0.0286(17) -0.0063(15) -0.0051(14) 0.0152(16)
C32 0.0263(14) 0.0267(15) 0.0357(17) -0.0014(13) 0.0123(12) 0.0075(12)
C33 0.052(2) 0.042(2) 0.040(2) -0.0145(16) 0.0057(16) 0.0141(16)
C34 0.060(2) 0.0359(19) 0.056(2) -0.0007(17) 0.0181(18) 0.0246(17)

loop_
_atom_type_symbol
_atom_type_description
_atom_type_scat_dispersion_real
_atom_type_scat_dispersion_imag
_atom_type_scat_source
C C 0.0033 0.0016 'International Tables Vol C Tables 4.2.6.8 and 6.1.1.4'
H H 0.0000 0.0000 'International Tables Vol C Tables 4.2.6.8 and 6.1.1.4'
N N 0.0061 0.0033 'International Tables Vol C Tables 4.2.6.8 and 6.1.1.4'
P P 0.1023 0.0942 'International Tables Vol C Tables 4.2.6.8 and 6.1.1.4'
Cl Cl 0.1484 0.1585 'International Tables Vol C Tables 4.2.6.8 and 6.1.1.4'
Pd Pd -0.9988 1.0072 'International Tables Vol C Tables 4.2.6.8 and 6.1.1.4'

loop_
_geom_angle_atom_site_label_1
_geom_angle_atom_site_label_2
_geom_angle_atom_site_label_3
_geom_angle
C3' Pd1 C3 27.5(4)
C3' Pd1 C2 35.5(3)
C3 Pd1 C2 36.31(14)
C3' Pd1 C4 35.3(3)
C3 Pd1 C4 36.80(14)
C2 Pd1 C4 67.15(12)
C3' Pd1 P2 140.3(3)
C3 Pd1 P2 140.39(12)
C2 Pd1 P2 108.91(9)
C4 Pd1 P2 175.63(9)
C3' Pd1 P1 142.2(3)
C3 Pd1 P1 143.38(12)
C2 Pd1 P1 177.16(9)
C4 Pd1 P1 111.37(9)
P2 Pd1 P1 72.49(2)
P1 C1 P2 103.80(14)
P1 C1 Cl1 130.18(16)
P2 C1 Cl1 125.91(15)
N1 P1 N2 101.80(11)
N1 P1 C1 112.23(12)
N2 P1 C1 117.20(12)
N1 P1 Pd1 119.68(8)
N2 P1 Pd1 115.35(8)
C1 P1 Pd1 91.46(9)
C1 P2 C29 113.42(13)
C1 P2 C32 111.81(13)
C29 P2 C32 102.73(13)
C1 P2 Pd1 92.24(9)
C29 P2 Pd1 117.00(10)
C32 P2 Pd1 119.93(10)
C5 N1 C11 123.3(2)
C5 N1 P1 120.86(16)
C11 N1 P1 115.19(16)
C17 N2 C23 122.3(2)
C17 N2 P1 121.03(17)
C23 N2 P1 115.19(17)
C3' C2 C3 44.4(6)
C3' C2 Pd1 68.3(5)
C3 C2 Pd1 69.8(2)
C2 C3 C4 126.2(4)
C2 C3 Pd1 73.9(2)
C4 C3 Pd1 73.7(2)
C3' C4 C3 44.2(6)
C3' C4 Pd1 68.3(6)
C3 C4 Pd1 69.5(2)
C4 C3' C2 135.7(12)
C4 C3' Pd1 76.3(6)
C2 C3' Pd1 76.1(6)
N1 C5 C10 113.4(2)
N1 C5 C6 115.3(2)
C10 C5 C6 110.9(2)
C7 C6 C5 110.1(2)
C8 C7 C6 111.6(3)
C7 C8 C9 111.6(3)
C8 C9 C10 110.6(3)
C5 C10 C9 111.3(2)
N1 C11 C16 115.7(2)
N1 C11 C12 115.4(2)
C16 C11 C12 109.1(2)
C13 C12 C11 109.8(2)
C12 C13 C14 111.6(2)
C15 C14 C13 111.3(2)
C14 C15 C16 111.3(2)
C11 C16 C15 109.9(2)
N2 C17 C22 116.0(2)
N2 C17 C18 113.5(2)
C22 C17 C18 110.7(2)
C19 C18 C17 110.8(2)
C20 C19 C18 112.4(2)
C19 C20 C21 111.0(3)
C20 C21 C22 111.5(2)
C21 C22 C17 110.5(2)
N2 C23 C24 115.3(2)
N2 C23 C28 114.3(2)
C24 C23 C28 110.5(2)
C25 C24 C23 111.2(2)
C26 C25 C24 110.9(2)
C25 C26 C27 110.9(2)
C26 C27 C28 110.6(3)
C23 C28 C27 110.4(2)
C31 C29 C30 110.8(3)
C31 C29 P2 109.9(2)
C30 C29 P2 112.7(2)
C33 C32 C34 111.3(3)
C33 C32 P2 109.3(2)
C34 C32 P2 112.9(2)

loop_
_geom_bond_atom_site_label_1
_geom_bond_atom_site_label_2
_geom_bond_distance
Pd1 C3' 2.122(12)
Pd1 C3 2.164(4)
Pd1 C2 2.216(3)
Pd1 C4 2.218(3)
Pd1 P2 2.2886(7)
Pd1 P1 2.3160(7)
C1 P1 1.727(3)
C1 P2 1.733(3)
C1 Cl1 1.778(3)
P1 N1 1.690(2)
P1 N2 1.702(2)
P2 C29 1.853(3)
P2 C32 1.854(3)
N1 C5 1.483(3)
N1 C11 1.485(3)
N2 C17 1.469(3)
N2 C23 1.482(3)
C2 C3' 1.327(12)
C2 C3 1.366(5)
C3 C4 1.384(5)
C4 C3' 1.321(12)
C5 C10 1.529(4)
C5 C6 1.534(4)
C6 C7 1.533(4)
C7 C8 1.507(5)
C8 C9 1.516(5)
C9 C10 1.533(4)
C11 C16 1.531(4)
C11 C12 1.533(4)
C12 C13 1.527(4)
C13 C14 1.530(4)
C14 C15 1.513(4)
C15 C16 1.535(4)
C17 C22 1.533(4)
C17 C18 1.535(4)
C18 C19 1.527(4)
C19 C20 1.513(4)
C20 C21 1.526(4)
C21 C22 1.529(4)
C23 C24 1.531(4)
C23 C28 1.532(4)
C24 C25 1.528(4)
C25 C26 1.518(4)
C26 C27 1.526(5)
C27 C28 1.534(4)
C29 C31 1.519(4)
C29 C30 1.529(4)
C32 C33 1.519(4)
C32 C34 1.520(4)
